data_1007103
loop_
_publ_author_name
'Durif, A'
'Forrat, F'

_publ_section_title
;
Gallates et aluminates isomorphes de la Gehlenite
;
_journal_coden_ASTM BUFCAE
_journal_name_full
;
Bulletin de la Societe Francaise de Mineralogie et de Cristallographie
(72,1949-100,1977)
;
_journal_page_first 107
_journal_page_last 109
_journal_volume 81
_journal_year 1958
_chemical_formula_structural 'Ca La Al3 O7'
_chemical_formula_sum 'Al3 Ca La O7'
_chemical_name_systematic 'Calcium lanthanum trialuminium oxide'
_space_group_IT_number 113
_symmetry_cell_setting tetragonal
_symmetry_Int_Tables_number 113
_symmetry_space_group_name_Hall 'P -4 2ab'
_symmetry_space_group_name_H-M 'P -4 21 m'
_cell_angle_alpha 90
_cell_angle_beta 90
_cell_angle_gamma 90
_cell_formula_units_Z 2
_cell_length_a 7.81
_cell_length_b 7.81
_cell_length_c 5.17
_cell_volume 315.3
_cod_database_code 1007103

loop_
_symmetry_equiv_pos_as_xyz
x,y,z
1/2-x,1/2+y,-z
-x,-y,z
1/2+x,1/2-y,-z
-y,x,-z
1/2+y,1/2+x,z
y,-x,-z
1/2-y,1/2-x,z

loop_
_atom_site_label
_atom_site_fract_x
_atom_site_fract_y
_atom_site_fract_z
? ? ? ?
